data_7130907
loop_
_publ_author_name
'Hsieh, Chang-Chih'
'Li, Cheng-Yao'
'Chiang, Ming-Hsi'
'Horng, Yih-Chern'

_publ_section_title
;
 Catalytic O2 Activation toward Oxidative N-S Bond Formation by a Thiolato
 Fe(III) Complex
;
_journal_name_full 'Chemical Communications'
_journal_paper_doi 10.1039/D2CC05375F
_journal_year 2022
_chemical_formula_sum 'C22 H28 N2 O2 S2'
_chemical_formula_weight 416.58
_space_group_crystal_system triclinic
_space_group_IT_number 2
_space_group_name_Hall '-P 1'
_space_group_name_H-M_alt 'P -1'
_atom_sites_solution_hydrogens geom
_audit_creation_method SHELXL-2014/7
_audit_update_record
;
2022-07-28 deposited with the CCDC.	2022-10-26 downloaded from the CCDC.
;
_cell_angle_alpha 113.646(6)
_cell_angle_beta 92.993(6)
_cell_angle_gamma 100.554(6)
_cell_formula_units_Z 4
_cell_length_a 11.2697(11)
_cell_length_b 13.9696(13)
_cell_length_c 15.8362(14)
_cell_measurement_reflns_used 3639
_cell_measurement_temperature 150(2)
_cell_measurement_theta_max 24.89
_cell_measurement_theta_min 2.17
_cell_volume 2223.2(4)
_computing_cell_refinement 'Bruker SAINT'
_computing_data_collection 'Bruker APEX2'
_computing_data_reduction 'Bruker SAINT'
_computing_molecular_graphics 'Bruker SHELXTL'
_computing_publication_material 'Bruker SHELXTL'
_computing_structure_refinement 'SHELXL-97 (Sheldrick, 2008)'
_computing_structure_solution 'SHELXS-97 (Sheldrick, 2008)'
_diffrn_ambient_temperature 150(2)
_diffrn_measured_fraction_theta_full 0.989
_diffrn_measured_fraction_theta_max 0.972
_diffrn_measurement_device_type 'Bruker APEX-II CCD'
_diffrn_measurement_method \w
_diffrn_radiation_type MoK\a
_diffrn_radiation_wavelength 0.71073
_diffrn_reflns_av_R_equivalents 0.0459
_diffrn_reflns_av_unetI/netI 0.0717
_diffrn_reflns_Laue_measured_fraction_full 0.989
_diffrn_reflns_Laue_measured_fraction_max 0.972
_diffrn_reflns_limit_h_max 13
_diffrn_reflns_limit_h_min -15
_diffrn_reflns_limit_k_max 18
_diffrn_reflns_limit_k_min -16
_diffrn_reflns_limit_l_max 19
_diffrn_reflns_limit_l_min -21
_diffrn_reflns_number 25532
_diffrn_reflns_point_group_measured_fraction_full 0.989
_diffrn_reflns_point_group_measured_fraction_max 0.972
_diffrn_reflns_theta_full 25.242
_diffrn_reflns_theta_max 28.280
_diffrn_reflns_theta_min 1.418
_exptl_absorpt_coefficient_mu 0.259
_exptl_absorpt_correction_T_max 0.978
_exptl_absorpt_correction_T_min 0.967
_exptl_absorpt_correction_type multi-scan
_exptl_crystal_colour colorless
_exptl_crystal_density_diffrn 1.245
_exptl_crystal_description block
_exptl_crystal_F_000 1056
_exptl_crystal_size_max 0.120
_exptl_crystal_size_mid 0.080
_exptl_crystal_size_min 0.080
_refine_diff_density_max 0.312
_refine_diff_density_min -0.331
_refine_diff_density_rms 0.057
_refine_ls_extinction_method none
_refine_ls_goodness_of_fit_ref 0.921
_refine_ls_hydrogen_treatment constr
_refine_ls_matrix_type full
_refine_ls_number_parameters 517
_refine_ls_number_reflns 10716
_refine_ls_number_restraints 0
_refine_ls_restrained_S_all 0.921
_refine_ls_R_factor_all 0.0914
_refine_ls_R_factor_gt 0.0476
_refine_ls_shift/su_max 0.001
_refine_ls_shift/su_mean 0.000
_refine_ls_structure_factor_coef Fsqd
_refine_ls_weighting_details 'w=1/[\s^2^(Fo^2^)+(0.0778P)^2^+0.0800P] where P=(Fo^2^+2Fc^2^)/3'
_refine_ls_weighting_scheme calc
_refine_ls_wR_factor_gt 0.1166
_refine_ls_wR_factor_ref 0.1428
_reflns_Friedel_coverage 0.000
_reflns_number_gt 6769
_reflns_number_total 10716
_reflns_threshold_expression 'I > 2\s(I)'
_cod_data_source_file d2cc05375f2.cif
_cod_data_source_block compound2c
_cod_original_formula_sum C22H28N2O2S2
_cod_database_code 7130907
_shelx_shelxl_version_number 2014/7
_shelx_space_group_comment
;
The symmetry employed for this shelxl refinement is uniquely defined
by the following loop, which should always be used as a source of
symmetry information in preference to the above space-group names.
They are only intended as comments.
;

loop_
_space_group_symop_operation_xyz
'x, y, z'
'-x, -y, -z'

loop_
_atom_site_label
_atom_site_type_symbol
_atom_site_fract_x
_atom_site_fract_y
_atom_site_fract_z
_atom_site_U_iso_or_equiv
_atom_site_adp_type
_atom_site_occupancy
_atom_site_site_symmetry_order
_atom_site_calc_flag
_atom_site_refinement_flags_posn
_atom_site_refinement_flags_adp
_atom_site_refinement_flags_occupancy
_atom_site_disorder_assembly
_atom_site_disorder_group
S1 S 0.13331(5) 0.57931(4) 0.90479(4) 0.03145(15) Uani 1 1 d . . . . .
S2 S 0.07208(6) 0.41889(4) 0.82639(4) 0.03014(15) Uani 1 1 d . . . . .
S3 S 0.31909(5) 0.42499(4) 0.56491(4) 0.03013(15) Uani 1 1 d . . . . .
S4 S 0.39332(6) 0.57973(4) 0.65494(4) 0.03350(16) Uani 1 1 d . . . . .
O2 O 0.04306(14) 0.19500(12) 0.71510(11) 0.0298(4) Uani 1 1 d . . . . .
O1 O 0.23754(14) 0.78169(12) 1.04155(11) 0.0322(4) Uani 1 1 d . . . . .
O3 O 0.21486(14) 0.21153(13) 0.43029(10) 0.0333(4) Uani 1 1 d . . . . .
O4 O 0.46723(14) 0.80158(12) 0.78177(11) 0.0318(4) Uani 1 1 d . . . . .
N1 N 0.16535(16) 0.79436(14) 1.17580(12) 0.0272(4) Uani 1 1 d . . . . .
H1 H 0.1004 0.7940 1.2020 0.033 Uiso 1 1 calc R U . . .
N2 N 0.17347(17) 0.18394(14) 0.60826(13) 0.0268(4) Uani 1 1 d . . . . .
H2 H 0.1970 0.2075 0.5680 0.032 Uiso 1 1 calc R U . . .
N3 N 0.30728(16) 0.21046(13) 0.30539(12) 0.0244(4) Uani 1 1 d . . . . .
H3 H 0.3766 0.2153 0.2853 0.029 Uiso 1 1 calc R U . . .
N4 N 0.32734(16) 0.82156(13) 0.88302(12) 0.0247(4) Uani 1 1 d . . . . .
H4 H 0.2976 0.7994 0.9226 0.030 Uiso 1 1 calc R U . . .
C11 C 0.2531(3) 0.8360(3) 1.33131(18) 0.0698(11) Uani 1 1 d . . . . .
H5 H 0.2043 0.7701 1.3277 0.105 Uiso 1 1 calc R U . . .
H6 H 0.2087 0.8917 1.3541 0.105 Uiso 1 1 calc R U . . .
H7 H 0.3272 0.8554 1.3729 0.105 Uiso 1 1 calc R U . . .
C8 C 0.2831(2) 0.82166(17) 1.23532(15) 0.0286(5) Uani 1 1 d . . . . .
C7 C 0.1515(2) 0.77032(16) 1.08487(15) 0.0254(5) Uani 1 1 d . . . . .
C6 C 0.02406(19) 0.72112(16) 1.03439(14) 0.0240(5) Uani 1 1 d . . . . .
C1 C 0.0040(2) 0.62735(17) 0.95102(15) 0.0262(5) Uani 1 1 d . . . . .
C12 C 0.0354(2) 0.40503(17) 0.71045(15) 0.0265(5) Uani 1 1 d . . . . .
C13 C 0.04230(19) 0.30844(16) 0.63608(15) 0.0254(5) Uani 1 1 d . . . . .
C18 C 0.0856(2) 0.22312(16) 0.65606(15) 0.0250(5) Uani 1 1 d . . . . .
C19 C 0.2328(2) 0.10298(17) 0.61987(16) 0.0283(5) Uani 1 1 d . . . . .
C20 C 0.1416(2) -0.00406(18) 0.58572(18) 0.0388(6) Uani 1 1 d . . . . .
H8 H 0.1113 -0.0273 0.5212 0.058 Uiso 1 1 calc R U . . .
H9 H 0.0750 0.0039 0.6215 0.058 Uiso 1 1 calc R U . . .
H10 H 0.1809 -0.0563 0.5929 0.058 Uiso 1 1 calc R U . . .
C21 C 0.2858(2) 0.1410(2) 0.72145(17) 0.0382(6) Uani 1 1 d . . . . .
H11 H 0.2208 0.1449 0.7587 0.057 Uiso 1 1 calc R U . . .
H12 H 0.3389 0.2106 0.7426 0.057 Uiso 1 1 calc R U . . .
H13 H 0.3310 0.0914 0.7270 0.057 Uiso 1 1 calc R U . . .
C2 C -0.1150(2) 0.57594(19) 0.90886(16) 0.0335(5) Uani 1 1 d . . . . .
H14 H -0.1295 0.5126 0.8549 0.040 Uiso 1 1 calc R U . . .
C3 C -0.2120(2) 0.6177(2) 0.94610(17) 0.0367(6) Uani 1 1 d . . . . .
H15 H -0.2912 0.5824 0.9171 0.044 Uiso 1 1 calc R U . . .
C4 C -0.1919(2) 0.7116(2) 1.02618(17) 0.0358(6) Uani 1 1 d . . . . .
H16 H -0.2574 0.7403 1.0502 0.043 Uiso 1 1 calc R U . . .
C5 C -0.0747(2) 0.76289(18) 1.07061(15) 0.0294(5) Uani 1 1 d . . . . .
H17 H -0.0615 0.8256 1.1250 0.035 Uiso 1 1 calc R U . . .
C10 C 0.3474(3) 0.7298(2) 1.19748(19) 0.0478(7) Uani 1 1 d . . . . .
H18 H 0.3687 0.7218 1.1375 0.072 Uiso 1 1 calc R U . . .
H19 H 0.2942 0.6647 1.1917 0.072 Uiso 1 1 calc R U . . .
H20 H 0.4200 0.7447 1.2393 0.072 Uiso 1 1 calc R U . . .
C9 C 0.3628(2) 0.9245(2) 1.2406(2) 0.0538(8) Uani 1 1 d . . . . .
H21 H 0.3239 0.9829 1.2698 0.081 Uiso 1 1 calc R U . . .
H22 H 0.3747 0.9172 1.1790 0.081 Uiso 1 1 calc R U . . .
H23 H 0.4403 0.9384 1.2766 0.081 Uiso 1 1 calc R U . . .
C14 C -0.0015(2) 0.48439(18) 0.69046(17) 0.0333(5) Uani 1 1 d . . . . .
H24 H -0.0027 0.5498 0.7387 0.040 Uiso 1 1 calc R U . . .
C15 C -0.0364(2) 0.46668(19) 0.59922(17) 0.0360(6) Uani 1 1 d . . . . .
H25 H -0.0616 0.5201 0.5868 0.043 Uiso 1 1 calc R U . . .
C16 C -0.0341(2) 0.37031(19) 0.52654(17) 0.0326(5) Uani 1 1 d . . . . .
H26 H -0.0602 0.3579 0.4656 0.039 Uiso 1 1 calc R U . . .
C17 C 0.0072(2) 0.29237(18) 0.54501(16) 0.0282(5) Uani 1 1 d . . . . .
H27 H 0.0115 0.2285 0.4960 0.034 Uiso 1 1 calc R U . . .
C22 C 0.3371(2) 0.0933(2) 0.56108(19) 0.0422(6) Uani 1 1 d . . . . .
H28 H 0.3941 0.1613 0.5836 0.063 Uiso 1 1 calc R U . . .
H29 H 0.3050 0.0723 0.4973 0.063 Uiso 1 1 calc R U . . .
H30 H 0.3777 0.0404 0.5654 0.063 Uiso 1 1 calc R U . . .
C30 C 0.1180(2) 0.07643(19) 0.22032(19) 0.0422(6) Uani 1 1 d . . . . .
H31 H 0.0938 0.0768 0.2777 0.063 Uiso 1 1 calc R U . . .
H32 H 0.1633 0.0220 0.1944 0.063 Uiso 1 1 calc R U . . .
H33 H 0.0469 0.0618 0.1772 0.063 Uiso 1 1 calc R U . . .
C31 C 0.1972(2) 0.18503(17) 0.23883(15) 0.0280(5) Uani 1 1 d . . . . .
C29 C 0.3074(2) 0.22655(16) 0.39430(14) 0.0236(5) Uani 1 1 d . . . . .
C23 C 0.4297(2) 0.26974(17) 0.45343(14) 0.0246(5) Uani 1 1 d . . . . .
C24 C 0.4461(2) 0.36412(17) 0.53555(15) 0.0274(5) Uani 1 1 d . . . . .
C34 C 0.4085(2) 0.57596(17) 0.76689(15) 0.0267(5) Uani 1 1 d . . . . .
C35 C 0.42275(19) 0.67312(16) 0.84651(15) 0.0239(5) Uani 1 1 d . . . . .
C40 C 0.40926(19) 0.77229(16) 0.83473(14) 0.0244(5) Uani 1 1 d . . . . .
C41 C 0.2839(2) 0.91115(18) 0.87372(15) 0.0278(5) Uani 1 1 d . . . . .
C42 C 0.2349(3) 0.8788(2) 0.77195(17) 0.0436(6) Uani 1 1 d . . . . .
H34 H 0.1748 0.8126 0.7493 0.065 Uiso 1 1 calc R U . . .
H35 H 0.3006 0.8698 0.7353 0.065 Uiso 1 1 calc R U . . .
H36 H 0.1984 0.9338 0.7673 0.065 Uiso 1 1 calc R U . . .
C32 C 0.2430(3) 0.1839(2) 0.14909(17) 0.0501(7) Uani 1 1 d . . . . .
H37 H 0.2889 0.1294 0.1257 0.075 Uiso 1 1 calc R U . . .
H38 H 0.2941 0.2525 0.1619 0.075 Uiso 1 1 calc R U . . .
H39 H 0.1746 0.1690 0.1034 0.075 Uiso 1 1 calc R U . . .
C36 C 0.4407(2) 0.67371(17) 0.93411(15) 0.0274(5) Uani 1 1 d . . . . .
H40 H 0.4528 0.7381 0.9868 0.033 Uiso 1 1 calc R U . . .
C37 C 0.4409(2) 0.57942(19) 0.94394(16) 0.0332(5) Uani 1 1 d . . . . .
H41 H 0.4540 0.5806 1.0029 0.040 Uiso 1 1 calc R U . . .
C38 C 0.4217(2) 0.48411(19) 0.86585(17) 0.0350(6) Uani 1 1 d . . . . .
H42 H 0.4187 0.4205 0.8724 0.042 Uiso 1 1 calc R U . . .
C39 C 0.4067(2) 0.48167(18) 0.77789(16) 0.0324(5) Uani 1 1 d . . . . .
H43 H 0.3953 0.4168 0.7258 0.039 Uiso 1 1 calc R U . . .
C43 C 0.3851(2) 1.01182(18) 0.91067(19) 0.0417(6) Uani 1 1 d . . . . .
H44 H 0.4527 0.9981 0.8765 0.063 Uiso 1 1 calc R U . . .
H45 H 0.4111 1.0323 0.9754 0.063 Uiso 1 1 calc R U . . .
H46 H 0.3556 1.0687 0.9034 0.063 Uiso 1 1 calc R U . . .
C44 C 0.1800(2) 0.9294(2) 0.93257(17) 0.0378(6) Uani 1 1 d . . . . .
H47 H 0.2097 0.9456 0.9958 0.057 Uiso 1 1 calc R U . . .
H48 H 0.1159 0.8657 0.9084 0.057 Uiso 1 1 calc R U . . .
H49 H 0.1491 0.9881 0.9305 0.057 Uiso 1 1 calc R U . . .
C25 C 0.5596(2) 0.4049(2) 0.59044(17) 0.0382(6) Uani 1 1 d . . . . .
H50 H 0.5730 0.4685 0.6440 0.046 Uiso 1 1 calc R U . . .
C26 C 0.6523(2) 0.3512(2) 0.56555(18) 0.0440(7) Uani 1 1 d . . . . .
H51 H 0.7271 0.3782 0.6037 0.053 Uiso 1 1 calc R U . . .
C27 C 0.6362(2) 0.2580(2) 0.48505(18) 0.0401(6) Uani 1 1 d . . . . .
H52 H 0.6995 0.2227 0.4690 0.048 Uiso 1 1 calc R U . . .
C28 C 0.5251(2) 0.21797(18) 0.42879(16) 0.0304(5) Uani 1 1 d . . . . .
H53 H 0.5139 0.1560 0.3740 0.036 Uiso 1 1 calc R U . . .
C33 C 0.1267(2) 0.2733(2) 0.27626(19) 0.0437(7) Uani 1 1 d . . . . .
H54 H 0.1797 0.3414 0.2900 0.066 Uiso 1 1 calc R U . . .
H55 H 0.0966 0.2737 0.3320 0.066 Uiso 1 1 calc R U . . .
H56 H 0.0595 0.2603 0.2304 0.066 Uiso 1 1 calc R U . . .

loop_
_atom_site_aniso_label
_atom_site_aniso_U_11
_atom_site_aniso_U_22
_atom_site_aniso_U_33
_atom_site_aniso_U_23
_atom_site_aniso_U_13
_atom_site_aniso_U_12
S1 0.0259(3) 0.0274(3) 0.0339(3) 0.0063(2) 0.0087(2) 0.0028(2)
S2 0.0353(3) 0.0248(3) 0.0295(3) 0.0106(2) 0.0062(2) 0.0061(2)
S3 0.0311(3) 0.0272(3) 0.0270(3) 0.0073(2) 0.0057(2) 0.0035(2)
S4 0.0476(4) 0.0250(3) 0.0251(3) 0.0097(2) 0.0089(3) 0.0022(3)
O2 0.0327(9) 0.0315(8) 0.0334(9) 0.0184(7) 0.0164(7) 0.0120(7)
O1 0.0271(9) 0.0409(9) 0.0296(9) 0.0170(7) 0.0117(7) 0.0027(7)
O3 0.0250(9) 0.0441(9) 0.0267(8) 0.0130(7) 0.0092(7) 0.0009(7)
O4 0.0335(9) 0.0314(8) 0.0345(9) 0.0165(7) 0.0190(7) 0.0066(7)
N1 0.0226(10) 0.0319(10) 0.0223(9) 0.0078(8) 0.0076(8) 0.0022(8)
N2 0.0289(11) 0.0277(9) 0.0304(10) 0.0162(8) 0.0148(8) 0.0097(8)
N3 0.0210(10) 0.0303(9) 0.0203(9) 0.0085(7) 0.0057(7) 0.0060(7)
N4 0.0276(10) 0.0261(9) 0.0243(9) 0.0128(8) 0.0105(8) 0.0076(8)
C11 0.0383(17) 0.133(3) 0.0264(15) 0.0240(17) 0.0028(12) 0.0138(18)
C8 0.0234(12) 0.0318(12) 0.0256(11) 0.0083(9) 0.0043(9) 0.0027(9)
C7 0.0262(12) 0.0215(10) 0.0293(12) 0.0114(9) 0.0073(9) 0.0044(9)
C6 0.0237(12) 0.0271(11) 0.0244(11) 0.0140(9) 0.0070(9) 0.0042(9)
C1 0.0255(12) 0.0278(11) 0.0268(11) 0.0136(9) 0.0065(9) 0.0037(9)
C12 0.0237(12) 0.0271(11) 0.0326(12) 0.0154(10) 0.0094(9) 0.0062(9)
C13 0.0214(11) 0.0246(11) 0.0329(12) 0.0144(9) 0.0092(9) 0.0046(9)
C18 0.0236(12) 0.0226(10) 0.0273(11) 0.0096(9) 0.0063(9) 0.0028(9)
C19 0.0301(13) 0.0279(11) 0.0322(12) 0.0144(10) 0.0115(10) 0.0124(9)
C20 0.0438(16) 0.0291(12) 0.0447(15) 0.0160(11) 0.0051(12) 0.0097(11)
C21 0.0350(15) 0.0438(14) 0.0389(14) 0.0186(12) 0.0054(11) 0.0129(11)
C2 0.0298(13) 0.0362(13) 0.0315(13) 0.0134(10) 0.0051(10) 0.0019(10)
C3 0.0241(13) 0.0485(15) 0.0372(14) 0.0189(12) 0.0035(10) 0.0053(11)
C4 0.0316(14) 0.0487(15) 0.0342(13) 0.0205(12) 0.0113(11) 0.0166(11)
C5 0.0321(13) 0.0338(12) 0.0245(11) 0.0126(10) 0.0062(10) 0.0111(10)
C10 0.0475(17) 0.0387(14) 0.0492(17) 0.0101(13) -0.0073(13) 0.0143(12)
C9 0.0333(16) 0.0369(14) 0.083(2) 0.0255(15) -0.0158(15) -0.0065(11)
C14 0.0367(14) 0.0267(12) 0.0409(14) 0.0159(10) 0.0151(11) 0.0109(10)
C15 0.0392(15) 0.0384(13) 0.0455(15) 0.0277(12) 0.0183(12) 0.0171(11)
C16 0.0299(13) 0.0417(13) 0.0331(13) 0.0212(11) 0.0107(10) 0.0093(10)
C17 0.0263(12) 0.0289(11) 0.0299(12) 0.0125(10) 0.0117(10) 0.0051(9)
C22 0.0434(16) 0.0457(15) 0.0529(17) 0.0285(13) 0.0251(13) 0.0233(12)
C30 0.0349(15) 0.0344(13) 0.0492(16) 0.0135(12) -0.0123(12) 0.0027(11)
C31 0.0280(13) 0.0294(11) 0.0254(11) 0.0099(9) 0.0020(9) 0.0077(9)
C29 0.0246(12) 0.0227(10) 0.0224(11) 0.0088(9) 0.0045(9) 0.0037(8)
C23 0.0234(12) 0.0277(11) 0.0223(11) 0.0118(9) 0.0047(9) 0.0012(9)
C24 0.0242(12) 0.0313(12) 0.0236(11) 0.0110(9) 0.0051(9) -0.0003(9)
C34 0.0272(12) 0.0284(11) 0.0253(11) 0.0127(9) 0.0076(9) 0.0037(9)
C35 0.0181(11) 0.0255(10) 0.0267(11) 0.0095(9) 0.0064(9) 0.0035(8)
C40 0.0221(11) 0.0243(10) 0.0227(11) 0.0074(9) 0.0047(9) 0.0005(9)
C41 0.0266(12) 0.0335(12) 0.0300(12) 0.0175(10) 0.0075(9) 0.0112(10)
C42 0.0473(17) 0.0563(16) 0.0356(14) 0.0244(13) 0.0060(12) 0.0195(13)
C32 0.0503(18) 0.0713(19) 0.0279(14) 0.0206(13) 0.0016(12) 0.0131(15)
C36 0.0248(12) 0.0305(12) 0.0250(11) 0.0089(9) 0.0048(9) 0.0076(9)
C37 0.0365(14) 0.0404(13) 0.0293(12) 0.0182(11) 0.0062(10) 0.0151(11)
C38 0.0391(15) 0.0337(13) 0.0382(14) 0.0190(11) 0.0079(11) 0.0125(11)
C39 0.0381(14) 0.0260(11) 0.0330(13) 0.0113(10) 0.0077(11) 0.0084(10)
C43 0.0402(16) 0.0305(13) 0.0555(17) 0.0193(12) 0.0073(13) 0.0072(11)
C44 0.0379(15) 0.0452(14) 0.0380(14) 0.0196(12) 0.0134(11) 0.0200(12)
C25 0.0302(14) 0.0416(14) 0.0286(13) 0.0052(11) 0.0019(10) -0.0027(11)
C26 0.0245(14) 0.0590(17) 0.0384(15) 0.0121(13) 0.0013(11) 0.0056(12)
C27 0.0271(14) 0.0551(16) 0.0393(15) 0.0190(13) 0.0079(11) 0.0126(12)
C28 0.0293(13) 0.0327(12) 0.0286(12) 0.0123(10) 0.0091(10) 0.0056(10)
C33 0.0411(16) 0.0399(14) 0.0495(16) 0.0149(12) -0.0009(12) 0.0182(12)

loop_
_atom_type_symbol
_atom_type_description
_atom_type_scat_dispersion_real
_atom_type_scat_dispersion_imag
_atom_type_scat_source
C C 0.0033 0.0016 'International Tables Vol C Tables 4.2.6.8 and 6.1.1.4'
H H 0.0000 0.0000 'International Tables Vol C Tables 4.2.6.8 and 6.1.1.4'
N N 0.0061 0.0033 'International Tables Vol C Tables 4.2.6.8 and 6.1.1.4'
O O 0.0106 0.0060 'International Tables Vol C Tables 4.2.6.8 and 6.1.1.4'
S S 0.1246 0.1234 'International Tables Vol C Tables 4.2.6.8 and 6.1.1.4'

loop_
_geom_angle_atom_site_label_1
_geom_angle_atom_site_label_2
_geom_angle_atom_site_label_3
_geom_angle
_geom_angle_site_symmetry_1
_geom_angle_site_symmetry_3
_geom_angle_publ_flag
C1 S1 S2 105.90(8) . . ?
C12 S2 S1 105.38(7) . . ?
C24 S3 S4 104.94(7) . . ?
C34 S4 S3 104.26(8) . . ?
C7 N1 C8 125.44(18) . . ?
C7 N1 H1 117.3 . . ?
C8 N1 H1 117.3 . . ?
C18 N2 C19 124.64(18) . . ?
C18 N2 H2 117.7 . . ?
C19 N2 H2 117.7 . . ?
C29 N3 C31 124.97(18) . . ?
C29 N3 H3 117.5 . . ?
C31 N3 H3 117.5 . . ?
C40 N4 C41 125.19(18) . . ?
C40 N4 H4 117.4 . . ?
C41 N4 H4 117.4 . . ?
C8 C11 H5 109.5 . . ?
C8 C11 H6 109.5 . . ?
H5 C11 H6 109.5 . . ?
C8 C11 H7 109.5 . . ?
H5 C11 H7 109.5 . . ?
H6 C11 H7 109.5 . . ?
N1 C8 C9 110.9(2) . . ?
N1 C8 C11 106.49(19) . . ?
C9 C8 C11 109.9(2) . . ?
N1 C8 C10 109.56(18) . . ?
C9 C8 C10 110.6(2) . . ?
C11 C8 C10 109.2(2) . . ?
O1 C7 N1 123.6(2) . . ?
O1 C7 C6 120.3(2) . . ?
N1 C7 C6 116.03(18) . . ?
C5 C6 C1 119.7(2) . . ?
C5 C6 C7 121.53(19) . . ?
C1 C6 C7 118.72(19) . . ?
C2 C1 C6 118.8(2) . . ?
C2 C1 S1 122.92(17) . . ?
C6 C1 S1 118.23(17) . . ?
C14 C12 C13 118.8(2) . . ?
C14 C12 S2 122.97(17) . . ?
C13 C12 S2 118.21(17) . . ?
C17 C13 C12 119.7(2) . . ?
C17 C13 C18 120.66(19) . . ?
C12 C13 C18 119.6(2) . . ?
O2 C18 N2 123.9(2) . . ?
O2 C18 C13 120.44(19) . . ?
N2 C18 C13 115.62(19) . . ?
N2 C19 C20 109.95(19) . . ?
N2 C19 C21 110.28(18) . . ?
C20 C19 C21 111.0(2) . . ?
N2 C19 C22 106.32(18) . . ?
C20 C19 C22 110.40(19) . . ?
C21 C19 C22 108.8(2) . . ?
C19 C20 H8 109.5 . . ?
C19 C20 H9 109.5 . . ?
H8 C20 H9 109.5 . . ?
C19 C20 H10 109.5 . . ?
H8 C20 H10 109.5 . . ?
H9 C20 H10 109.5 . . ?
C19 C21 H11 109.5 . . ?
C19 C21 H12 109.5 . . ?
H11 C21 H12 109.5 . . ?
C19 C21 H13 109.5 . . ?
H11 C21 H13 109.5 . . ?
H12 C21 H13 109.5 . . ?
C3 C2 C1 120.8(2) . . ?
C3 C2 H14 119.6 . . ?
C1 C2 H14 119.6 . . ?
C4 C3 C2 120.3(2) . . ?
C4 C3 H15 119.9 . . ?
C2 C3 H15 119.9 . . ?
C5 C4 C3 120.0(2) . . ?
C5 C4 H16 120.0 . . ?
C3 C4 H16 120.0 . . ?
C4 C5 C6 120.3(2) . . ?
C4 C5 H17 119.8 . . ?
C6 C5 H17 119.8 . . ?
C8 C10 H18 109.5 . . ?
C8 C10 H19 109.5 . . ?
H18 C10 H19 109.5 . . ?
C8 C10 H20 109.5 . . ?
H18 C10 H20 109.5 . . ?
H19 C10 H20 109.5 . . ?
C8 C9 H21 109.5 . . ?
C8 C9 H22 109.5 . . ?
H21 C9 H22 109.5 . . ?
C8 C9 H23 109.5 . . ?
H21 C9 H23 109.5 . . ?
H22 C9 H23 109.5 . . ?
C15 C14 C12 120.5(2) . . ?
C15 C14 H24 119.7 . . ?
C12 C14 H24 119.7 . . ?
C16 C15 C14 120.5(2) . . ?
C16 C15 H25 119.7 . . ?
C14 C15 H25 119.7 . . ?
C15 C16 C17 119.6(2) . . ?
C15 C16 H26 120.2 . . ?
C17 C16 H26 120.2 . . ?
C16 C17 C13 120.7(2) . . ?
C16 C17 H27 119.6 . . ?
C13 C17 H27 119.6 . . ?
C19 C22 H28 109.5 . . ?
C19 C22 H29 109.5 . . ?
H28 C22 H29 109.5 . . ?
C19 C22 H30 109.5 . . ?
H28 C22 H30 109.5 . . ?
H29 C22 H30 109.5 . . ?
C31 C30 H31 109.5 . . ?
C31 C30 H32 109.5 . . ?
H31 C30 H32 109.5 . . ?
C31 C30 H33 109.5 . . ?
H31 C30 H33 109.5 . . ?
H32 C30 H33 109.5 . . ?
N3 C31 C30 110.96(19) . . ?
N3 C31 C33 109.52(18) . . ?
C30 C31 C33 111.1(2) . . ?
N3 C31 C32 105.95(19) . . ?
C30 C31 C32 110.2(2) . . ?
C33 C31 C32 109.0(2) . . ?
O3 C29 N3 124.7(2) . . ?
O3 C29 C23 119.37(19) . . ?
N3 C29 C23 115.91(18) . . ?
C28 C23 C24 120.2(2) . . ?
C28 C23 C29 121.35(19) . . ?
C24 C23 C29 118.45(19) . . ?
C25 C24 C23 118.7(2) . . ?
C25 C24 S3 123.24(17) . . ?
C23 C24 S3 118.09(17) . . ?
C39 C34 C35 119.2(2) . . ?
C39 C34 S4 122.86(17) . . ?
C35 C34 S4 117.97(16) . . ?
C36 C35 C34 119.3(2) . . ?
C36 C35 C40 121.39(18) . . ?
C34 C35 C40 119.13(19) . . ?
O4 C40 N4 124.4(2) . . ?
O4 C40 C35 121.29(19) . . ?
N4 C40 C35 114.29(18) . . ?
N4 C41 C43 110.68(19) . . ?
N4 C41 C44 105.57(18) . . ?
C43 C41 C44 109.89(19) . . ?
N4 C41 C42 109.78(18) . . ?
C43 C41 C42 111.3(2) . . ?
C44 C41 C42 109.5(2) . . ?
C41 C42 H34 109.5 . . ?
C41 C42 H35 109.5 . . ?
H34 C42 H35 109.5 . . ?
C41 C42 H36 109.5 . . ?
H34 C42 H36 109.5 . . ?
H35 C42 H36 109.5 . . ?
C31 C32 H37 109.5 . . ?
C31 C32 H38 109.5 . . ?
H37 C32 H38 109.5 . . ?
C31 C32 H39 109.5 . . ?
H37 C32 H39 109.5 . . ?
H38 C32 H39 109.5 . . ?
C37 C36 C35 120.8(2) . . ?
C37 C36 H40 119.6 . . ?
C35 C36 H40 119.6 . . ?
C38 C37 C36 119.5(2) . . ?
C38 C37 H41 120.2 . . ?
C36 C37 H41 120.2 . . ?
C37 C38 C39 120.9(2) . . ?
C37 C38 H42 119.6 . . ?
C39 C38 H42 119.6 . . ?
C38 C39 C34 120.3(2) . . ?
C38 C39 H43 119.9 . . ?
C34 C39 H43 119.9 . . ?
C41 C43 H44 109.5 . . ?
C41 C43 H45 109.5 . . ?
H44 C43 H45 109.5 . . ?
C41 C43 H46 109.5 . . ?
H44 C43 H46 109.5 . . ?
H45 C43 H46 109.5 . . ?
C41 C44 H47 109.5 . . ?
C41 C44 H48 109.5 . . ?
H47 C44 H48 109.5 . . ?
C41 C44 H49 109.5 . . ?
H47 C44 H49 109.5 . . ?
H48 C44 H49 109.5 . . ?
C26 C25 C24 120.1(2) . . ?
C26 C25 H50 119.9 . . ?
C24 C25 H50 119.9 . . ?
C25 C26 C27 121.3(2) . . ?
C25 C26 H51 119.4 . . ?
C27 C26 H51 119.4 . . ?
C28 C27 C26 119.2(2) . . ?
C28 C27 H52 120.4 . . ?
C26 C27 H52 120.4 . . ?
C27 C28 C23 120.4(2) . . ?
C27 C28 H53 119.8 . . ?
C23 C28 H53 119.8 . . ?
C31 C33 H54 109.5 . . ?
C31 C33 H55 109.5 . . ?
H54 C33 H55 109.5 . . ?
C31 C33 H56 109.5 . . ?
H54 C33 H56 109.5 . . ?
H55 C33 H56 109.5 . . ?

loop_
_geom_bond_atom_site_label_1
_geom_bond_atom_site_label_2
_geom_bond_distance
_geom_bond_site_symmetry_2
_geom_bond_publ_flag
S1 C1 1.785(2) . ?
S1 S2 2.0376(8) . ?
S2 C12 1.785(2) . ?
S3 C24 1.785(2) . ?
S3 S4 2.0362(8) . ?
S4 C34 1.795(2) . ?
O2 C18 1.237(2) . ?
O1 C7 1.240(2) . ?
O3 C29 1.239(2) . ?
O4 C40 1.238(2) . ?
N1 C7 1.334(3) . ?
N1 C8 1.480(3) . ?
N1 H1 0.8600 . ?
N2 C18 1.341(3) . ?
N2 C19 1.480(3) . ?
N2 H2 0.8600 . ?
N3 C29 1.334(3) . ?
N3 C31 1.475(3) . ?
N3 H3 0.8600 . ?
N4 C40 1.340(3) . ?
N4 C41 1.481(3) . ?
N4 H4 0.8600 . ?
C11 C8 1.516(3) . ?
C11 H5 0.9600 . ?
C11 H6 0.9600 . ?
C11 H7 0.9600 . ?
C8 C9 1.516(3) . ?
C8 C10 1.517(3) . ?
C7 C6 1.501(3) . ?
C6 C5 1.394(3) . ?
C6 C1 1.408(3) . ?
C1 C2 1.388(3) . ?
C12 C14 1.392(3) . ?
C12 C13 1.410(3) . ?
C13 C17 1.391(3) . ?
C13 C18 1.503(3) . ?
C19 C20 1.522(3) . ?
C19 C21 1.525(3) . ?
C19 C22 1.529(3) . ?
C20 H8 0.9600 . ?
C20 H9 0.9600 . ?
C20 H10 0.9600 . ?
C21 H11 0.9600 . ?
C21 H12 0.9600 . ?
C21 H13 0.9600 . ?
C2 C3 1.382(3) . ?
C2 H14 0.9300 . ?
C3 C4 1.381(3) . ?
C3 H15 0.9300 . ?
C4 C5 1.380(3) . ?
C4 H16 0.9300 . ?
C5 H17 0.9300 . ?
C10 H18 0.9600 . ?
C10 H19 0.9600 . ?
C10 H20 0.9600 . ?
C9 H21 0.9600 . ?
C9 H22 0.9600 . ?
C9 H23 0.9600 . ?
C14 C15 1.386(3) . ?
C14 H24 0.9300 . ?
C15 C16 1.382(3) . ?
C15 H25 0.9300 . ?
C16 C17 1.384(3) . ?
C16 H26 0.9300 . ?
C17 H27 0.9300 . ?
C22 H28 0.9600 . ?
C22 H29 0.9600 . ?
C22 H30 0.9600 . ?
C30 C31 1.518(3) . ?
C30 H31 0.9600 . ?
C30 H32 0.9600 . ?
C30 H33 0.9600 . ?
C31 C33 1.524(3) . ?
C31 C32 1.532(3) . ?
C29 C23 1.499(3) . ?
C23 C28 1.391(3) . ?
C23 C24 1.405(3) . ?
C24 C25 1.392(3) . ?
C34 C39 1.393(3) . ?
C34 C35 1.409(3) . ?
C35 C36 1.388(3) . ?
C35 C40 1.503(3) . ?
C41 C43 1.518(3) . ?
C41 C44 1.529(3) . ?
C41 C42 1.529(3) . ?
C42 H34 0.9600 . ?
C42 H35 0.9600 . ?
C42 H36 0.9600 . ?
C32 H37 0.9600 . ?
C32 H38 0.9600 . ?
C32 H39 0.9600 . ?
C36 C37 1.387(3) . ?
C36 H40 0.9300 . ?
C37 C38 1.376(3) . ?
C37 H41 0.9300 . ?
C38 C39 1.380(3) . ?
C38 H42 0.9300 . ?
C39 H43 0.9300 . ?
C43 H44 0.9600 . ?
C43 H45 0.9600 . ?
C43 H46 0.9600 . ?
C44 H47 0.9600 . ?
C44 H48 0.9600 . ?
C44 H49 0.9600 . ?
C25 C26 1.379(3) . ?
C25 H50 0.9300 . ?
C26 C27 1.382(3) . ?
C26 H51 0.9300 . ?
C27 C28 1.379(3) . ?
C27 H52 0.9300 . ?
C28 H53 0.9300 . ?
C33 H54 0.9600 . ?
C33 H55 0.9600 . ?
C33 H56 0.9600 . ?
